data_2243011
loop_
_publ_author_name
'Kucheriv, Olesia I.'
'Barakhtii, Diana D.'
'Malinkin, Sergey O.'
'Shova, Sergiu'
'Gural'skiy, Il'ya A.'

_publ_section_title
;
 Crystal structure of
 <i>catena</i>-poly[[gold(I)-\m-cyanido-[diaquabis(2-phenylpyrazine)iron(II)]-\m-cyanido]
 dicyanidogold(I)]
;
_journal_issue 8
_journal_name_full 'Acta Crystallographica Section E'
_journal_page_first 1149
_journal_page_last 1152
_journal_paper_doi 10.1107/S2056989019009678
_journal_volume 75
_journal_year 2019
_chemical_formula_iupac '[Au Fe (C N)2 (C10 H8 N2)2 (H2 O1)2] [Au (C N)2]'
_chemical_formula_moiety 'C22 H20 Au Fe N6 O2 +, Au C2 N2 -'
_chemical_formula_sum 'C24 H20 Au2 Fe N8 O2'
_chemical_formula_weight 902.26
_chemical_name_systematic
'<i>catena</i>-Poly[[gold(I)-\m-cyanido-[diaquabis(2-phenylpyrazine)iron(II)]-\m-cyanido] dicyanidogold(I)]'
_space_group_crystal_system monoclinic
_space_group_IT_number 15
_space_group_name_Hall '-C 2yc'
_space_group_name_H-M_alt 'C 1 2/c 1'
_symmetry_space_group_name_Hall '-C 2yc'
_symmetry_space_group_name_H-M 'C 1 2/c 1'
_atom_sites_solution_hydrogens mixed
_atom_sites_solution_primary direct
_atom_sites_solution_secondary difmap
_audit_creation_method
;
Olex2 1.2
(compiled 2018.05.29 svn.r3508 for OlexSys, GUI svn.r5506)
;
_cell_angle_alpha 90
_cell_angle_beta 107.509(7)
_cell_angle_gamma 90
_cell_formula_units_Z 4
_cell_length_a 18.5306(13)
_cell_length_b 10.4541(3)
_cell_length_c 14.2522(9)
_cell_measurement_reflns_used 2258
_cell_measurement_temperature 293(2)
_cell_measurement_theta_max 30.8140
_cell_measurement_theta_min 2.2600
_cell_volume 2633.0(3)
_computing_cell_refinement
;
CrysAlis PRO (Rigaku OD, 2015)
;
_computing_data_collection
;
CrysAlis PRO (Rigaku OD, 2015)
;
_computing_data_reduction
;
CrysAlis PRO (Rigaku OD, 2015)
;
_computing_molecular_graphics
;
<i>OLEX2</i> (Dolomanov <i>et al.</i>,  2009) and Mercury (Macrae <i>et
al.</i>,  2008)
;
_computing_publication_material
;
<i>OLEX2</i> (Dolomanov <i>et al.</i>,  2009), PLATON (Spek,
2009)
and publCIF (Westrip, 2010)
;
_computing_structure_refinement
;
SHELX2018 (Sheldrick, 2015)
;
_computing_structure_solution
;
SHELXS97 (Sheldrick, 2008)
;
_diffrn_ambient_temperature 293(2)
_diffrn_detector 'CCD plate'
_diffrn_detector_area_resol_mean 8.0797
_diffrn_measured_fraction_theta_full 1.000
_diffrn_measured_fraction_theta_max 1.000
_diffrn_measurement_device 'four-circle diffractometer'
_diffrn_measurement_device_type 'Rigaku Xcalibur Eos'
_diffrn_measurement_method '\w scans'
_diffrn_radiation_monochromator graphite
_diffrn_radiation_probe x-ray
_diffrn_radiation_type MoK\a
_diffrn_radiation_wavelength 0.71073
_diffrn_reflns_av_R_equivalents 0.0305
_diffrn_reflns_av_unetI/netI 0.0428
_diffrn_reflns_limit_h_max 24
_diffrn_reflns_limit_h_min -17
_diffrn_reflns_limit_k_max 13
_diffrn_reflns_limit_k_min -7
_diffrn_reflns_limit_l_max 16
_diffrn_reflns_limit_l_min -18
_diffrn_reflns_number 7203
_diffrn_reflns_theta_full 25.242
_diffrn_reflns_theta_max 28.280
_diffrn_reflns_theta_min 2.264
_diffrn_source 'fine-focus sealed X-ray tube'
_exptl_absorpt_coefficient_mu 11.698
_exptl_absorpt_correction_T_max 1.00000
_exptl_absorpt_correction_T_min 0.29145
_exptl_absorpt_correction_type multi-scan
_exptl_absorpt_process_details
;
(CrysAlis PRO; Rigaku OD, 2015)
;
_exptl_crystal_colour 'clear light yellow'
_exptl_crystal_density_diffrn 2.276
_exptl_crystal_description plate
_exptl_crystal_F_000 1680
_exptl_crystal_size_max 0.3
_exptl_crystal_size_mid 0.3
_exptl_crystal_size_min 0.1
_refine_diff_density_max 1.365
_refine_diff_density_min -1.447
_refine_ls_extinction_method none
_refine_ls_goodness_of_fit_ref 1.044
_refine_ls_hydrogen_treatment constr
_refine_ls_matrix_type full
_refine_ls_number_parameters 173
_refine_ls_number_reflns 3265
_refine_ls_number_restraints 0
_refine_ls_restrained_S_all 1.044
_refine_ls_R_factor_all 0.0598
_refine_ls_R_factor_gt 0.0381
_refine_ls_shift/su_max 0.001
_refine_ls_shift/su_mean 0.000
_refine_ls_structure_factor_coef Fsqd
_refine_ls_weighting_details 'w=1/[\s^2^(Fo^2^)+(0.0308P)^2^+0.2566P] where P=(Fo^2^+2Fc^2^)/3'
_refine_ls_weighting_scheme calc
_refine_ls_wR_factor_gt 0.0750
_refine_ls_wR_factor_ref 0.0839
_reflns_number_gt 2410
_reflns_number_total 3265
_reflns_threshold_expression 'I > 2\s(I)'
_cod_data_source_file su5503sup1.cif
_cod_data_source_block I
_cod_database_code 2243011
_shelx_space_group_comment
;
The symmetry employed for this shelxl refinement is uniquely defined
by the following loop, which should always be used as a source of
symmetry information in preference to the above space-group names.
They are only intended as comments.
;
_shelx_estimated_absorpt_t_min 0.127
_shelx_estimated_absorpt_t_max 0.388

loop_
_space_group_symop_operation_xyz
'x, y, z'
'-x, y, -z+1/2'
'x+1/2, y+1/2, z'
'-x+1/2, y+1/2, -z+1/2'
'-x, -y, -z'
'x, -y, z-1/2'
'-x+1/2, -y+1/2, -z'
'x+1/2, -y+1/2, z-1/2'

loop_
_atom_site_type_symbol
_atom_site_label
_atom_site_fract_x
_atom_site_fract_y
_atom_site_fract_z
_atom_site_U_iso_or_equiv
_atom_site_adp_type
_atom_site_calc_flag
_atom_site_occupancy
Au Au1 0.500000 0.51420(2) 0.750000 0.03916(11) Uani d 1
Au Au2 0.500000 0.500000 0.500000 0.04886(13) Uani d 1
Fe Fe1 0.500000 1.01389(8) 0.750000 0.0304(3) Uani d 1
O O1 0.4511(3) 1.0197(3) 0.8669(2) 0.0440(10) Uani d 1
H H1A 0.461953 0.949471 0.898996 0.066 Uiso d 1
H H1B 0.474896 1.072647 0.910236 0.066 Uiso d 1
C C12 0.2099(3) 0.8548(6) 0.3359(4) 0.0498(16) Uani d 1
H H12 0.177175 0.921680 0.337514 0.060 Uiso calc 1
N N3 0.3852(3) 1.0154(3) 0.6414(3) 0.0372(11) Uani d 1
N N1 0.500000 0.8124(5) 0.750000 0.0381(16) Uani d 1
C C1 0.500000 0.7031(6) 0.750000 0.0347(18) Uani d 1
N N4 0.2472(3) 1.0277(4) 0.4918(3) 0.0487(13) Uani d 1
C C3 0.3652(3) 0.9310(4) 0.5669(4) 0.0366(13) Uani d 1
H H3 0.398880 0.865572 0.565374 0.044 Uiso calc 1
C C9 0.3032(4) 0.6538(5) 0.3300(4) 0.0556(17) Uani d 1
H H9 0.335120 0.585689 0.328588 0.067 Uiso calc 1
C C13 0.4723(4) 0.3157(6) 0.4880(4) 0.0519(17) Uani d 1
C C7 0.2772(3) 0.8418(5) 0.4104(4) 0.0355(12) Uani d 1
C C6 0.3334(3) 1.1041(5) 0.6411(4) 0.0453(15) Uani d 1
H H6 0.343207 1.163949 0.691614 0.054 Uiso calc 1
N N5 0.4606(3) 0.2077(5) 0.4804(3) 0.0572(15) Uani d 1
N N2 0.500000 1.2164(5) 0.750000 0.0465(19) Uani d 1
C C10 0.2365(4) 0.6684(6) 0.2558(4) 0.0558(18) Uani d 1
H H10 0.222790 0.609994 0.204193 0.067 Uiso calc 1
C C8 0.3230(3) 0.7399(5) 0.4067(4) 0.0448(15) Uani d 1
H H8 0.368242 0.728887 0.456743 0.054 Uiso calc 1
C C5 0.2662(4) 1.1083(5) 0.5674(4) 0.0518(16) Uani d 1
H H5 0.231568 1.171427 0.570352 0.062 Uiso calc 1
C C11 0.1910(4) 0.7682(6) 0.2584(4) 0.0553(17) Uani d 1
H H11 0.146242 0.779119 0.207499 0.066 Uiso calc 1
C C4 0.2977(3) 0.9364(4) 0.4927(4) 0.0336(12) Uani d 1
C C2 0.500000 1.3240(7) 0.750000 0.045(2) Uani d 1

loop_
_atom_site_aniso_label
_atom_site_aniso_U_11
_atom_site_aniso_U_22
_atom_site_aniso_U_33
_atom_site_aniso_U_12
_atom_site_aniso_U_13
_atom_site_aniso_U_23
Au1 0.0509(2) 0.01133(13) 0.0543(2) 0.000 0.01452(16) 0.000
Au2 0.0638(3) 0.02992(17) 0.0467(2) 0.00972(13) 0.00732(17) -0.00062(12)
Fe1 0.0484(7) 0.0125(4) 0.0289(5) 0.000 0.0094(5) 0.000
O1 0.069(3) 0.0265(17) 0.035(2) 0.0036(17) 0.0132(19) -0.0003(15)
C12 0.041(4) 0.062(4) 0.045(4) -0.003(3) 0.011(3) -0.002(3)
N3 0.045(3) 0.025(2) 0.041(3) 0.0041(18) 0.011(2) 0.0012(18)
N1 0.055(5) 0.010(2) 0.045(4) 0.000 0.010(3) 0.000
C1 0.038(5) 0.026(4) 0.041(4) 0.000 0.013(3) 0.000
N4 0.052(3) 0.044(2) 0.047(3) 0.012(2) 0.011(2) 0.001(2)
C3 0.043(4) 0.023(2) 0.042(3) -0.001(2) 0.010(3) -0.003(2)
C9 0.070(5) 0.045(3) 0.051(4) -0.004(3) 0.018(3) -0.010(3)
C13 0.071(5) 0.041(3) 0.040(3) 0.012(3) 0.011(3) -0.001(3)
C7 0.036(3) 0.034(3) 0.037(3) -0.002(2) 0.013(2) 0.003(2)
C6 0.058(4) 0.034(3) 0.044(3) 0.011(3) 0.015(3) -0.003(2)
N5 0.083(4) 0.040(3) 0.047(3) 0.006(3) 0.017(3) -0.002(2)
N2 0.075(6) 0.018(3) 0.041(4) 0.000 0.010(4) 0.000
C10 0.065(5) 0.055(4) 0.047(4) -0.023(3) 0.016(3) -0.015(3)
C8 0.045(4) 0.043(3) 0.041(3) -0.004(2) 0.005(3) -0.008(2)
C5 0.060(4) 0.037(3) 0.060(4) 0.019(3) 0.021(3) 0.004(3)
C11 0.042(4) 0.079(5) 0.037(4) -0.016(3) 0.001(3) -0.006(3)
C4 0.037(3) 0.029(2) 0.036(3) 0.000(2) 0.012(2) 0.008(2)
C2 0.067(6) 0.019(3) 0.046(5) 0.000 0.014(4) 0.000

loop_
_atom_type_symbol
_atom_type_description
_atom_type_scat_dispersion_real
_atom_type_scat_dispersion_imag
_atom_type_scat_source
C C 0.0033 0.0016 'International Tables Vol C Tables 4.2.6.8 and 6.1.1.4'
H H 0.0000 0.0000 'International Tables Vol C Tables 4.2.6.8 and 6.1.1.4'
Au Au -2.0133 8.8022 'International Tables Vol C Tables 4.2.6.8 and 6.1.1.4'
Fe Fe 0.3463 0.8444 'International Tables Vol C Tables 4.2.6.8 and 6.1.1.4'
N N 0.0061 0.0033 'International Tables Vol C Tables 4.2.6.8 and 6.1.1.4'
O O 0.0106 0.0060 'International Tables Vol C Tables 4.2.6.8 and 6.1.1.4'

loop_
_geom_angle_atom_site_label_1
_geom_angle_atom_site_label_2
_geom_angle_atom_site_label_3
_geom_angle_site_symmetry_1
_geom_angle_site_symmetry_3
_geom_angle
_geom_angle_publ_flag
C1 Au1 C2 . 1_545 180 y
C13 Au2 C13 5_666 . 180 y
N1 Fe1 N2 . . 180 y
O1 Fe1 O1 . 2_656 176.73(19) y
N3 Fe1 N3 . 2_656 179.19(19) y
N1 Fe1 O1 . . 91.63(9) y
N2 Fe1 O1 . . 88.37(9) y
N1 Fe1 O1 . 2_656 91.63(9) ?
N2 Fe1 O1 . 2_656 88.37(9) ?
N1 Fe1 N3 . . 90.40(10) y
N2 Fe1 N3 . . 89.60(10) y
O1 Fe1 N3 . . 90.09(16) y
O1 Fe1 N3 2_656 . 89.89(16) ?
N1 Fe1 N3 . 2_656 90.40(10) ?
N2 Fe1 N3 . 2_656 89.60(10) ?
O1 Fe1 N3 . 2_656 89.89(16) ?
O1 Fe1 N3 2_656 2_656 90.09(16) ?
Fe1 O1 H1A . . 108.0 ?
Fe1 O1 H1B . . 109.9 ?
H1A O1 H1B . . 100.6 ?
C7 C12 C11 . . 120.1(6) ?
C7 C12 H12 . . 120.0 ?
C11 C12 H12 . . 120.0 ?
C6 N3 C3 . . 115.3(5) ?
C6 N3 Fe1 . . 123.0(4) ?
C3 N3 Fe1 . . 121.6(4) ?
C1 N1 Fe1 . . 180 y
C2 N2 Fe1 . . 180 y
N1 C1 Au1 . . 180 y
C5 N4 C4 . . 115.6(5) ?
N3 C3 C4 . . 123.4(5) ?
N3 C3 H3 . . 118.3 ?
C4 C3 H3 . . 118.3 ?
C10 C9 C8 . . 120.2(6) ?
C10 C9 H9 . . 119.9 ?
C8 C9 H9 . . 119.9 ?
N2 C2 Au1 . 1_565 180 y
N5 C13 Au2 . . 175.8(7) y
C8 C7 C12 . . 118.2(5) ?
C8 C7 C4 . . 122.0(5) ?
C12 C7 C4 . . 119.8(5) ?
N3 C6 C5 . . 120.9(5) ?
N3 C6 H6 . . 119.6 ?
C5 C6 H6 . . 119.6 ?
C11 C10 C9 . . 119.3(6) ?
C11 C10 H10 . . 120.3 ?
C9 C10 H10 . . 120.3 ?
C7 C8 C9 . . 121.2(5) ?
C7 C8 H8 . . 119.4 ?
C9 C8 H8 . . 119.4 ?
N4 C5 C6 . . 124.0(5) ?
N4 C5 H5 . . 118.0 ?
C6 C5 H5 . . 118.0 ?
C10 C11 C12 . . 121.1(6) ?
C10 C11 H11 . . 119.5 ?
C12 C11 H11 . . 119.5 ?
N4 C4 C3 . . 120.7(5) ?
N4 C4 C7 . . 117.1(5) ?
C3 C4 C7 . . 122.3(5) ?

loop_
_geom_bond_atom_site_label_1
_geom_bond_atom_site_label_2
_geom_bond_site_symmetry_2
_geom_bond_distance
_geom_bond_publ_flag
Au1 C1 . 1.975(7) y
Au1 C2 1_545 1.988(7) y
Au2 C13 5_666 1.988(6) ?
Au2 C13 . 1.988(6) y
Fe1 N1 . 2.107(5) y
Fe1 N2 . 2.117(6) y
Fe1 O1 . 2.122(4) y
Fe1 O1 2_656 2.122(4) ?
Fe1 N3 . 2.223(5) y
Fe1 N3 2_656 2.223(5) ?
O1 H1A . 0.8564 ?
O1 H1B . 0.8479 ?
C12 C7 . 1.380(6) ?
C12 C11 . 1.390(7) ?
C12 H12 . 0.9300 ?
N3 C6 . 1.333(6) ?
N3 C3 . 1.344(6) ?
N1 C1 . 1.143(8) ?
N4 C5 . 1.329(7) ?
N4 C4 . 1.333(7) ?
C3 C4 . 1.376(7) ?
C3 H3 . 0.9300 ?
C9 C10 . 1.373(7) ?
C9 C8 . 1.377(7) ?
C9 H9 . 0.9300 ?
C13 N5 . 1.149(7) ?
C7 C8 . 1.374(7) ?
C7 C4 . 1.492(7) ?
C6 C5 . 1.368(7) ?
C6 H6 . 0.9300 ?
N2 C2 . 1.125(8) ?
C10 C11 . 1.349(8) ?
C10 H10 . 0.9300 ?
C8 H8 . 0.9300 ?
C5 H5 . 0.9300 ?
C11 H11 . 0.9300 ?

loop_
_geom_hbond_atom_site_label_D
_geom_hbond_atom_site_label_H
_geom_hbond_atom_site_label_A
_geom_hbond_site_symmetry_A
_geom_hbond_distance_DH
_geom_hbond_distance_HA
_geom_hbond_distance_DA
_geom_hbond_angle_DHA
_geom_hbond_publ_flag
O1 H1A N5 6_566 0.86 2.02 2.851(6) 165 yes
O1 H1B N5 2_666 0.85 2.18 3.023(6) 178 yes

_cod_database_fobs_code 2243011
